data_2005696
loop_
_publ_author_name
'Mitra, S. N.'
'Govindasamy, L.'
'Subramanian, E.'

_publ_section_title
;
 <small>L</small>-Leucyl-<small>L</small>-alanine Dimethyl Sulfoxide
 Solvate
;
_journal_issue 11
_journal_name_full 'Acta Crystallographica Section C'
_journal_page_first 2871
_journal_page_last 2873
_journal_paper_doi 10.1107/S0108270196007743
_journal_volume 52
_journal_year 1996
_chemical_formula_iupac 'C9 H18 N2 O3 , C2 H6 O S'
_chemical_formula_moiety 'C9 H18 N2 O3 , C2 H6 O S'
_chemical_formula_sum 'C11 H24 N2 O4 S'
_chemical_formula_weight 280.4
_space_group_IT_number 19
_symmetry_cell_setting orthorhombic
_symmetry_space_group_name_Hall 'P 2ac 2ab'
_symmetry_space_group_name_H-M 'P 21 21 21'
_atom_type_scat_source IntTabIV
_cell_angle_alpha 90
_cell_angle_beta 90
_cell_angle_gamma 90
_cell_formula_units_Z 4
_cell_length_a 5.197(2)
_cell_length_b 16.097(2)
_cell_length_c 18.718(2)
_cell_measurement_reflns_used 15
_cell_measurement_temperature 298
_cell_measurement_theta_max 16
_cell_measurement_theta_min 12
_cell_volume 1565.9(7)
_computing_cell_refinement SDP
_computing_data_collection 'SDP (Enraf-Nonius, 1979)'
_computing_data_reduction SDP
_computing_molecular_graphics 'PLUTO (Motherwell & Clegg, 1976); ORTEP (Vickovic, 1994)'
_computing_publication_material 'PARST (Nardelli, 1983)'
_computing_structure_refinement 'SHELX76 (Sheldrick, 1976)'
_computing_structure_solution 'SHELXS86 (Sheldrick, 1985)'
_diffrn_measurement_device 'Enraf-Nonius CAD-4'
_diffrn_measurement_method '\w/2\q scans'
_diffrn_radiation_type CuK\a
_diffrn_radiation_wavelength 1.54184
_diffrn_reflns_av_R_equivalents 0.013
_diffrn_reflns_limit_h_max 6
_diffrn_reflns_limit_h_min 0
_diffrn_reflns_limit_k_max 19
_diffrn_reflns_limit_k_min 0
_diffrn_reflns_limit_l_max 22
_diffrn_reflns_limit_l_min 0
_diffrn_reflns_number 1786
_diffrn_reflns_theta_max 65
_diffrn_standards_decay_% <1
_diffrn_standards_interval_count 200
_diffrn_standards_interval_time 120
_diffrn_standards_number 3
_exptl_absorpt_coefficient_mu 1.88
_exptl_absorpt_correction_T_max 0.95
_exptl_absorpt_correction_T_min 0.81
_exptl_absorpt_correction_type 'empirical \y scans (North, Phillips & Mathews, 1968)'
_exptl_crystal_colour colourless
_exptl_crystal_density_diffrn 1.19
_exptl_crystal_description needle
_exptl_crystal_size_max 0.4
_exptl_crystal_size_mid 0.2
_exptl_crystal_size_min 0.1
_refine_diff_density_max 0.3
_refine_diff_density_min -0.3
_refine_ls_extinction_method none
_refine_ls_goodness_of_fit_obs 1.020
_refine_ls_number_parameters 206
_refine_ls_number_reflns 1306
_refine_ls_R_factor_obs 0.075
_refine_ls_shift/esd_max 0.2
_refine_ls_structure_factor_coef F
_refine_ls_weighting_details 'w = 1/[\s^2^(F)+0.012F^2^]'
_refine_ls_weighting_scheme calc
_refine_ls_wR_factor_obs 0.083
_reflns_number_observed 1306
_reflns_number_total 1727
_reflns_observed_criterion I>3\s(I)
_cod_data_source_file vj1038.cif
_cod_data_source_block vj1038a
_cod_depositor_comments
;
The following automatic conversions were performed:

'_refine_ls_weighting_scheme' value ' 1/[\s^2^(F)+0.012F^2^]' was
changed to 'calc'. New tag '_refine_ls_weighting_details' was
created. The value of the new tag was set to 'w =
1/[\s^2^(F)+0.012F^2^]'.

Automatic conversion script
Id: cif_fix_values 3143 2015-03-26 13:38:13Z robertas 
;
_cod_database_code 2005696

loop_
_symmetry_equiv_pos_as_xyz
x,y,z
1/2-x,-y,1/2+z
-x,1/2+y,1/2-z
1/2+x,1/2-y,-z

loop_
_atom_site_label
_atom_site_fract_x
_atom_site_fract_y
_atom_site_fract_z
_atom_site_B_iso_or_equiv
N1 -.2128(7) .7957(2) .6965(2) 4.11(8)
C1A -.3028(8) .8593(2) .7484(2) 3.70(8)
C1B -.2556(9) .8249(2) .8234(2) 4.7(1)
C1G -.3154(13) .8826(4) .8856(3) 6.7(2)
C1D1 -.5833(19) .9098(8) .8868(4) 11.9(3)
C1D2 -.2366(20) .8377(5) .9536(3) 9.9(3)
C1' -.1541(7) .9386(2) .7356(2) 3.61(8)
O1' .0765(5) .9372(2) .7248(2) 4.51(7)
N2 -.2915(6) 1.0080(2) .7374(2) 4.05(8)
C2A -.1791(8) 1.0911(2) .7326(2) 4.2(1)
C2B -.1516(18) 1.1148(3) .6537(3) 7.9(2)
C2' -.3464(9) 1.1533(2) .7713(2) 4.6(1)
O21' -.2578(7) 1.2251(1) .7785(2) 6.1(1)
O22' -.5644(7) 1.1329(2) .7906(3) 7.1(1)
S1 .0659(6) .1503(2) .0329(1) 7.88(7)
S2 -.0570(9) .0861(2) .0137(2) 6.9(8)
O3 -.2197(12) .1414(4) .0590(2) 9.9(2)
C1 .0199(23) .1416(5) -.0631(4) 11.7(4)
C2 .2067(21) .0541(7) .0562(5) 11.6(3)
H1 -.035(5) .768(4) .696(3) .08(2)
H2 -.252(4) .806(4) .657(4) .08(2)
H3 -.288(3) .762(4) .705(3) .10(2)
H4 -.484(2) .864(4) .749(4) .08(2)
H5 -.225(2) .944(5) .871(5) .15(2)
H6 -.436(2) 1.003(3) .750(3) .04(1)
H7 -.037(1) 1.106(3) .762(3) .06(1)
H8 -.341(9) 1.109(5) .624(4) .16(3)
H9 -.048(21) 1.084(5) .630(5) 2.10(3)
H10 -.083(13) 1.182(3) .641(3) .07(1)
H11 -.374 .769 .829 .06
H12 -.056 .807 .827 .06
H13 -.704 .854 .896 .16
H14 -.634 .935 .835 .16
H15 -.614 .953 .928 .16
H16 -.343 .781 .959 .13
H17 -.266 .878 .999 .13
H18 -.031 .823 .950 .13

loop_
_geom_angle_atom_site_label_1
_geom_angle_atom_site_label_2
_geom_angle_atom_site_label_3
_geom_angle
_geom_angle_publ_flag
N1 C1A C1' 108.5(3) no
N1 C1A C1B 107.5(3) no
C1B C1A C1' 111.7(3) no
C1A C1B C1G 116.7(4) no
C1B C1G C1D2 107.2(5) no
C1B C1G C1D1 112.9(5) no
C1D1 C1G C1D2 112.8(6) no
C1A C1' N2 115.6(3) no
C1A C1' O1' 121.0(3) no
O1' C1' N2 123.4(4) no
C1' N2 C2A 123.6(3) no
N2 C2A C2' 110.3(3) no
N2 C2A C2B 108.9(3) no
C2B C2A C2' 110.5(3) no
C2A C2' O22' 119.5(3) no
C2A C2' O21' 116.9(4) no
O21' C2' O22' 123.5(4) no
C1 S1 C2 103.4(4) no
O3 S1 C2 103.6(4) no
O3 S1 C1 100.2(4) no
C1 S2 C2 111.4(6) no
O3 S2 C2 112.3(4) no
O3 S2 C1 107.1(4) no

loop_
_geom_bond_atom_site_label_1
_geom_bond_atom_site_label_2
_geom_bond_distance
_geom_bond_publ_flag
N1 C1A 1.487(5) no
C1A C1B 1.529(5) no
C1A C1' 1.511(5) no
C1B C1G 1.521(7) no
C1G C1D1 1.460(12) no
C1G C1D2 1.520(9) no
C1' O1' 1.216(5) no
C1' N2 1.326(5) no
C2A C2B 1.532(7) no
C2A C2' 1.511(5) no
N2 C2A 1.462(5) no
C2' O21' 1.251(4) no
C2' O22' 1.234(6) no
S1 S2 1.267(5) no
S1 O3 1.569(7) no
S1 C1 1.818(8) no
S1 C2 1.767(12) no
S2 O3 1.492(7) no
S2 C1 1.739(9) no
S2 C2 1.666(12) no

loop_
_geom_torsion_atom_site_label_1
_geom_torsion_atom_site_label_2
_geom_torsion_atom_site_label_3
_geom_torsion_atom_site_label_4
_geom_torsion
_geom_torsion_publ_flag
N1 C1A C1' N2 137.3(3) no
C1A C1' N2 C2A 174.4(3) no
N1 C1A C1B C1G 175.6(4) no
C1A C1B C1G C1D1 59.1(7) no
C1A C1B C1G C1D2 -176.1(5) no
C1' N2 C2A C2' -151.8(4) no
N2 C2A C2' O21' 171.9(3) no
N2 C2A C2' O22' -11.8(5) no
